data_7711539
loop_
_publ_author_name
'Maser, Leon'
'Vogt, Matthias'
'Langer, Robert'

_publ_section_title
;
 Cationic ligands between \s-donation and hydrogen-bridge-bond-
 stabilisation of ancillary ligands in coinage metal complexes with
 protonated carbodiphosphoranes
;
_journal_name_full 'Dalton Transactions'
_journal_paper_doi 10.1039/D2DT02338E
_journal_year 2022
_chemical_formula_moiety 'C51 H45 Cl Cu P4, F6 P, 1.5(C H2 Cl2)'
_chemical_formula_sum 'C52.5 H48 Cl4 Cu F6 P5'
_chemical_formula_weight 1153.10
_space_group_crystal_system monoclinic
_space_group_IT_number 15
_space_group_name_Hall '-C 2yc'
_space_group_name_H-M_alt 'C 1 2/c 1'
_atom_sites_solution_hydrogens geom
_audit_creation_date 2019-01-16
_audit_creation_method
;
Olex2 1.2
(compiled 2018.05.29 svn.r3508 for OlexSys, GUI svn.r5506)
;
_audit_update_record
;
2022-05-12 deposited with the CCDC.	2022-10-24 downloaded from the CCDC.
;
_cell_angle_alpha 90
_cell_angle_beta 105.7150(10)
_cell_angle_gamma 90
_cell_formula_units_Z 8
_cell_length_a 23.7110(10)
_cell_length_b 11.7151(5)
_cell_length_c 38.1889(19)
_cell_measurement_reflns_used 9911
_cell_measurement_temperature 100.0
_cell_measurement_theta_max 26.26
_cell_measurement_theta_min 2.362
_cell_volume 10211.5(8)
_computing_cell_refinement 'APEX3 v2016.1-0 (Bruker AXS)'
_computing_data_collection 'Bruker Instrument Service v3.0.26'
_computing_data_reduction 'SAINT v8.37A (Bruker, 2015)'
_computing_molecular_graphics 'Olex2 (Dolomanov et al., 2009)'
_computing_publication_material 'Olex2 (Dolomanov et al., 2009)'
_computing_structure_refinement 'ShelXL (Sheldrick, 2015)'
_diffrn_ambient_temperature 99.99
_diffrn_detector 'Photon 100'
_diffrn_detector_area_resol_mean 10.4167
_diffrn_detector_type 'CMOS active pixel sensor'
_diffrn_measured_fraction_theta_full 0.999
_diffrn_measured_fraction_theta_max 0.995
_diffrn_measurement_device 'fixed-chi goniometer'
_diffrn_measurement_device_type 'D8 Quest (Bruker AXS Inc.)'
_diffrn_measurement_method 'rotation method'
_diffrn_radiation_monochromator graphite
_diffrn_radiation_type MoK\a
_diffrn_radiation_wavelength 0.71073
_diffrn_reflns_av_R_equivalents 0.0989
_diffrn_reflns_av_unetI/netI 0.0665
_diffrn_reflns_Laue_measured_fraction_full 0.999
_diffrn_reflns_Laue_measured_fraction_max 0.995
_diffrn_reflns_limit_h_max 29
_diffrn_reflns_limit_h_min -29
_diffrn_reflns_limit_k_max 14
_diffrn_reflns_limit_k_min -14
_diffrn_reflns_limit_l_max 47
_diffrn_reflns_limit_l_min -47
_diffrn_reflns_number 62444
_diffrn_reflns_point_group_measured_fraction_full 0.999
_diffrn_reflns_point_group_measured_fraction_max 0.995
_diffrn_reflns_theta_full 25.242
_diffrn_reflns_theta_max 26.427
_diffrn_reflns_theta_min 2.124
_diffrn_source 'I\mS Microfocus Source'
_diffrn_source_type 'sealed tube'
_diffrn_standards_number 0
_exptl_absorpt_coefficient_mu 0.853
_exptl_absorpt_correction_T_max 0.0932
_exptl_absorpt_correction_T_min 0.0691
_exptl_absorpt_correction_type multi-scan
_exptl_absorpt_process_details
'SADABS-2014/5 (Bruker,2014/5) was used for absorption correction. wR2(int) was 0.0945 before and 0.0599 after correction. The Ratio of minimum to maximum transmission is 0.7414. The \l/2 correction factor is Not present.'
_exptl_crystal_colour 'clear colourless'
_exptl_crystal_colour_lustre clear
_exptl_crystal_colour_primary colourless
_exptl_crystal_density_diffrn 1.500
_exptl_crystal_description block
_exptl_crystal_F_000 4712
_exptl_crystal_size_max 0.1
_exptl_crystal_size_mid 0.08
_exptl_crystal_size_min 0.06
_refine_diff_density_max 0.651
_refine_diff_density_min -0.852
_refine_diff_density_rms 0.087
_refine_ls_extinction_method none
_refine_ls_goodness_of_fit_ref 1.036
_refine_ls_hydrogen_treatment constr
_refine_ls_matrix_type full
_refine_ls_number_parameters 631
_refine_ls_number_reflns 10472
_refine_ls_number_restraints 1
_refine_ls_restrained_S_all 1.038
_refine_ls_R_factor_all 0.0862
_refine_ls_R_factor_gt 0.0491
_refine_ls_shift/su_max 0.003
_refine_ls_shift/su_mean 0.000
_refine_ls_structure_factor_coef Fsqd
_refine_ls_weighting_details 'w=1/[\s^2^(Fo^2^)+(0.0323P)^2^+31.0681P] where P=(Fo^2^+2Fc^2^)/3'
_refine_ls_weighting_scheme calc
_refine_ls_wR_factor_gt 0.0899
_refine_ls_wR_factor_ref 0.1004
_reflns_Friedel_coverage 0.000
_reflns_number_gt 7472
_reflns_number_total 10472
_reflns_threshold_expression 'I > 2\s(I)'
_cod_data_source_file d2dt02338e2.cif
_cod_data_source_block lmcdp259_0ma_neu_a
_cod_original_formula_sum 'C52.50 H48 Cl4 Cu F6 P5'
_cod_database_code 7711539
_shelx_shelxl_version_number 2014/7
_audit_contact_author 'L. Maser'
_shelx_space_group_comment
;
The symmetry employed for this shelxl refinement is uniquely defined
by the following loop, which should always be used as a source of
symmetry information in preference to the above space-group names.
They are only intended as comments.
;
_shelx_estimated_absorpt_t_max 0.951
_shelx_estimated_absorpt_t_min 0.920
_olex2_refinement_description
;
1. Fixed Uiso
 At 1.2 times of:
  All C(H) groups, All C(H,H) groups
2. Restrained distances
 Cl10-C1 \\sim Cl-C1
 with sigma of 0.02
3. Others
 Fixed Sof: Cl10(0.5) C1(0.5) H1A(0.5) H1B(0.5) Cl(0.5)
4.a Ternary CH refined with riding coordinates:
 C00R(H00R)
4.b Secondary CH2 refined with riding coordinates:
 C00L(H00A,H00B), C00M(H00C,H00D), C01W(H01W,H01X), C1(H1A,H1B)
4.c Aromatic/amide H refined with riding coordinates:
 C00K(H00K), C00S(H00S), C00T(H00T), C00U(H00U), C00V(H00V), C00W(H00W),
 C00X(H00X), C00Y(H00Y), C00Z(H00Z), C010(H010), C012(H012), C013(H013),
 C014(H014), C015(H015), C016(H016), C017(H017), C018(H018), C019(H019),
 C01A(H01A), C01B(H01B), C01C(H01C), C01D(H01D), C01E(H01E), C01F(H01F),
 C01G(H01G), C01H(H01H), C01I(H01I), C01J(H01J), C01K(H01K), C01L(H01L),
 C01M(H01M), C01N(H01N), C01O(H01O), C01P(H01P), C01Q(H01Q), C01R(H01R),
 C01S(H01S), C01T(H01T), C01U(H01U), C01V(H01V)
;
_olex2_submission_special_instructions 'No special instructions were received'

loop_
_space_group_symop_operation_xyz
'x, y, z'
'-x, y, -z+1/2'
'x+1/2, y+1/2, z'
'-x+1/2, y+1/2, -z+1/2'
'-x, -y, -z'
'x, -y, z-1/2'
'-x+1/2, -y+1/2, -z'
'x+1/2, -y+1/2, z-1/2'

loop_
_atom_site_label
_atom_site_type_symbol
_atom_site_fract_x
_atom_site_fract_y
_atom_site_fract_z
_atom_site_U_iso_or_equiv
_atom_site_adp_type
_atom_site_occupancy
_atom_site_site_symmetry_order
_atom_site_calc_flag
_atom_site_refinement_flags_posn
_atom_site_refinement_flags_adp
_atom_site_refinement_flags_occupancy
_atom_site_disorder_assembly
_atom_site_disorder_group
Cu01 Cu 0.34845(2) 0.46604(3) 0.65481(2) 0.01357(10) Uani 1 1 d . . . . .
P002 P 0.38240(3) 0.27324(7) 0.60436(2) 0.01136(17) Uani 1 1 d . . . . .
P03 P 0.32797(3) 0.50460(7) 0.59449(2) 0.01142(17) Uani 1 1 d . . . . .
P04 P 0.26893(4) 0.41076(7) 0.67232(2) 0.01353(18) Uani 1 1 d . . . . .
Cl05 Cl 0.42084(4) 0.56343(7) 0.69515(2) 0.0236(2) Uani 1 1 d . . . . .
P006 P 0.33737(4) 0.20080(7) 0.67016(2) 0.01225(18) Uani 1 1 d . . . . .
P007 P 0.14899(4) 0.15296(8) 0.54920(2) 0.01726(19) Uani 1 1 d . . . . .
Cl10 Cl 0.4872(6) 0.0800(10) 0.5268(4) 0.046(3) Uani 0.5 1 d D . P A -1
Cl09 Cl 0.57535(6) 0.67414(11) 0.68042(4) 0.0583(3) Uani 1 1 d . . . . .
Cl0A Cl 0.55204(6) 0.87195(14) 0.71970(5) 0.0768(5) Uani 1 1 d . . . . .
F00B F 0.21121(8) 0.20798(16) 0.57140(5) 0.0225(4) Uani 1 1 d . . . . .
F00C F 0.08821(8) 0.09849(19) 0.52745(6) 0.0346(5) Uani 1 1 d . . . . .
F00D F 0.16576(10) 0.1746(2) 0.51221(5) 0.0401(6) Uani 1 1 d . . . . .
F00E F 0.17896(9) 0.03004(17) 0.55253(6) 0.0353(5) Uani 1 1 d . . . . .
F00F F 0.11994(9) 0.27591(18) 0.54669(7) 0.0414(6) Uani 1 1 d . . . . .
F00G F 0.13429(11) 0.1324(2) 0.58705(6) 0.0447(7) Uani 1 1 d . . . . .
C00H C 0.25772(13) 0.5632(3) 0.56836(8) 0.0126(7) Uani 1 1 d . . . . .
C00I C 0.37585(14) 0.1316(3) 0.58533(8) 0.0136(7) Uani 1 1 d . . . . .
C00J C 0.33112(14) 0.0502(3) 0.65959(8) 0.0148(7) Uani 1 1 d . . . . .
C00K C 0.33227(14) 0.1003(3) 0.55438(9) 0.0162(7) Uani 1 1 d . . . . .
H00K H 0.3038 0.1544 0.5423 0.019 Uiso 1 1 calc R . . . .
C00L C 0.26334(13) 0.2582(3) 0.65893(8) 0.0145(7) Uani 1 1 d . . . . .
H00A H 0.2394 0.2161 0.6723 0.017 Uiso 1 1 calc R . . . .
H00B H 0.2446 0.2506 0.6325 0.017 Uiso 1 1 calc R . . . .
C00M C 0.32536(13) 0.3590(3) 0.57553(8) 0.0127(7) Uani 1 1 d . . . . .
H00C H 0.2867 0.3242 0.5739 0.015 Uiso 1 1 calc R . . . .
H00D H 0.3307 0.3625 0.5507 0.015 Uiso 1 1 calc R . . . .
C00N C 0.38131(13) 0.5750(3) 0.57524(8) 0.0133(7) Uani 1 1 d . . . . .
C00O C 0.36825(13) 0.2096(3) 0.71871(8) 0.0141(7) Uani 1 1 d . . . . .
C00P C 0.45166(13) 0.3277(3) 0.60087(8) 0.0124(7) Uani 1 1 d . . . . .
C00Q C 0.19834(14) 0.4731(3) 0.64901(8) 0.0169(7) Uani 1 1 d . . . . .
C00R C 0.38135(14) 0.2833(3) 0.64984(8) 0.0132(7) Uani 1 1 d . . . . .
H00R H 0.4227 0.2779 0.6653 0.016 Uiso 1 1 calc R . . . .
C00S C 0.20637(14) 0.4988(3) 0.56231(8) 0.0156(7) Uani 1 1 d . . . . .
H00S H 0.2084 0.4211 0.5696 0.019 Uiso 1 1 calc R . . . .
C00T C 0.43139(14) 0.6225(3) 0.59848(9) 0.0164(7) Uani 1 1 d . . . . .
H00T H 0.4361 0.6242 0.6240 0.020 Uiso 1 1 calc R . . . .
C00U C 0.49495(14) 0.3704(3) 0.62981(9) 0.0177(7) Uani 1 1 d . . . . .
H00U H 0.4887 0.3736 0.6533 0.021 Uiso 1 1 calc R . . . .
C00V C 0.34605(15) 0.1370(3) 0.74078(9) 0.0203(8) Uani 1 1 d . . . . .
H00V H 0.3152 0.0856 0.7301 0.024 Uiso 1 1 calc R . . . .
C00W C 0.25381(14) 0.6771(3) 0.55707(9) 0.0169(7) Uani 1 1 d . . . . .
H00W H 0.2884 0.7215 0.5606 0.020 Uiso 1 1 calc R . . . .
C00X C 0.41213(14) 0.2879(3) 0.73460(9) 0.0192(7) Uani 1 1 d . . . . .
H00X H 0.4266 0.3391 0.7198 0.023 Uiso 1 1 calc R . . . .
C00Y C 0.37480(15) -0.0239(3) 0.67883(9) 0.0195(7) Uani 1 1 d . . . . .
H00Y H 0.4066 0.0046 0.6977 0.023 Uiso 1 1 calc R . . . .
C00Z C 0.28512(14) 0.0089(3) 0.63150(9) 0.0172(7) Uani 1 1 d . . . . .
H00Z H 0.2557 0.0593 0.6182 0.021 Uiso 1 1 calc R . . . .
C010 C 0.41792(14) 0.0517(3) 0.60301(9) 0.0158(7) Uani 1 1 d . . . . .
H010 H 0.4479 0.0731 0.6240 0.019 Uiso 1 1 calc R . . . .
C011 C 0.26490(14) 0.4045(3) 0.71951(9) 0.0181(7) Uani 1 1 d . . . . .
C012 C 0.15267(14) 0.5475(3) 0.54578(9) 0.0176(7) Uani 1 1 d . . . . .
H012 H 0.1180 0.5029 0.5416 0.021 Uiso 1 1 calc R . . . .
C013 C 0.19761(15) 0.5917(3) 0.64585(9) 0.0197(7) Uani 1 1 d . . . . .
H013 H 0.2330 0.6336 0.6545 0.024 Uiso 1 1 calc R . . . .
C014 C 0.33068(15) -0.0108(3) 0.54120(9) 0.0193(7) Uani 1 1 d . . . . .
H014 H 0.3009 -0.0327 0.5201 0.023 Uiso 1 1 calc R . . . .
C015 C 0.14925(15) 0.6611(3) 0.53528(9) 0.0199(8) Uani 1 1 d . . . . .
H015 H 0.1122 0.6948 0.5243 0.024 Uiso 1 1 calc R . . . .
C016 C 0.37461(15) 0.5735(3) 0.53772(9) 0.0182(7) Uani 1 1 d . . . . .
H016 H 0.3402 0.5419 0.5218 0.022 Uiso 1 1 calc R . . . .
C017 C 0.41562(15) -0.0587(3) 0.58967(9) 0.0190(7) Uani 1 1 d . . . . .
H017 H 0.4437 -0.1135 0.6017 0.023 Uiso 1 1 calc R . . . .
C018 C 0.19974(14) 0.7255(3) 0.54075(9) 0.0200(7) Uani 1 1 d . . . . .
H018 H 0.1974 0.8031 0.5333 0.024 Uiso 1 1 calc R . . . .
C019 C 0.54761(15) 0.4088(3) 0.62467(10) 0.0232(8) Uani 1 1 d . . . . .
H019 H 0.5776 0.4365 0.6448 0.028 Uiso 1 1 calc R . . . .
C01A C 0.41799(15) 0.6180(3) 0.52371(10) 0.0207(8) Uani 1 1 d . . . . .
H01A H 0.4136 0.6161 0.4982 0.025 Uiso 1 1 calc R . . . .
C01B C 0.28281(16) -0.1072(3) 0.62314(10) 0.0232(8) Uani 1 1 d . . . . .
H01B H 0.2517 -0.1361 0.6040 0.028 Uiso 1 1 calc R . . . .
C01C C 0.36908(16) 0.1399(3) 0.77823(9) 0.0242(8) Uani 1 1 d . . . . .
H01C H 0.3542 0.0902 0.7932 0.029 Uiso 1 1 calc R . . . .
C01D C 0.51236(15) 0.3672(3) 0.56109(10) 0.0237(8) Uani 1 1 d . . . . .
H01D H 0.5179 0.3682 0.5374 0.028 Uiso 1 1 calc R . . . .
C01E C 0.32553(16) -0.1804(3) 0.64257(10) 0.0241(8) Uani 1 1 d . . . . .
H01E H 0.3234 -0.2595 0.6369 0.029 Uiso 1 1 calc R . . . .
C01F C 0.14641(14) 0.4124(3) 0.63569(9) 0.0233(8) Uani 1 1 d . . . . .
H01F H 0.1463 0.3315 0.6373 0.028 Uiso 1 1 calc R . . . .
C01G C 0.37153(16) -0.1392(3) 0.67033(10) 0.0233(8) Uani 1 1 d . . . . .
H01G H 0.4009 -0.1900 0.6835 0.028 Uiso 1 1 calc R . . . .
C01H C 0.37228(15) -0.0892(3) 0.55869(9) 0.0199(8) Uani 1 1 d . . . . .
H01H H 0.3712 -0.1647 0.5494 0.024 Uiso 1 1 calc R . . . .
C01I C 0.46777(15) 0.6652(3) 0.54691(10) 0.0231(8) Uani 1 1 d . . . . .
H01I H 0.4975 0.6962 0.5373 0.028 Uiso 1 1 calc R . . . .
C01J C 0.55639(15) 0.4066(3) 0.59030(10) 0.0242(8) Uani 1 1 d . . . . .
H01J H 0.5925 0.4321 0.5868 0.029 Uiso 1 1 calc R . . . .
C01K C 0.47447(15) 0.6674(3) 0.58401(10) 0.0224(8) Uani 1 1 d . . . . .
H01K H 0.5088 0.6999 0.5997 0.027 Uiso 1 1 calc R . . . .
C01L C 0.43450(15) 0.2907(3) 0.77199(9) 0.0227(8) Uani 1 1 d . . . . .
H01L H 0.4642 0.3443 0.7828 0.027 Uiso 1 1 calc R . . . .
C01M C 0.41382(16) 0.2155(3) 0.79376(9) 0.0253(8) Uani 1 1 d . . . . .
H01M H 0.4304 0.2159 0.8194 0.030 Uiso 1 1 calc R . . . .
C01N C 0.22159(16) 0.3416(3) 0.72929(10) 0.0253(8) Uani 1 1 d . . . . .
H01N H 0.1924 0.3034 0.7111 0.030 Uiso 1 1 calc R . . . .
C01O C 0.46050(15) 0.3263(3) 0.56603(9) 0.0205(8) Uani 1 1 d . . . . .
H01O H 0.4309 0.2975 0.5459 0.025 Uiso 1 1 calc R . . . .
C01P C 0.09457(16) 0.5877(3) 0.61745(9) 0.0267(9) Uani 1 1 d . . . . .
H01P H 0.0589 0.6266 0.6067 0.032 Uiso 1 1 calc R . . . .
C01Q C 0.30625(15) 0.4630(3) 0.74594(9) 0.0237(8) Uani 1 1 d . . . . .
H01Q H 0.3354 0.5074 0.7395 0.028 Uiso 1 1 calc R . . . .
C01R C 0.26254(18) 0.3917(4) 0.79158(10) 0.0341(10) Uani 1 1 d . . . . .
H01R H 0.2622 0.3865 0.8163 0.041 Uiso 1 1 calc R . . . .
C01S C 0.14576(16) 0.6491(3) 0.63025(9) 0.0255(8) Uani 1 1 d . . . . .
H01S H 0.1454 0.7300 0.6284 0.031 Uiso 1 1 calc R . . . .
C01T C 0.22088(17) 0.3346(3) 0.76537(10) 0.0301(9) Uani 1 1 d . . . . .
H01T H 0.1917 0.2905 0.7720 0.036 Uiso 1 1 calc R . . . .
C01U C 0.09487(15) 0.4709(4) 0.62010(10) 0.0295(9) Uani 1 1 d . . . . .
H01U H 0.0594 0.4297 0.6112 0.035 Uiso 1 1 calc R . . . .
C01V C 0.30480(17) 0.4563(4) 0.78226(10) 0.0330(9) Uani 1 1 d . . . . .
H01V H 0.3330 0.4964 0.8005 0.040 Uiso 1 1 calc R . . . .
C01W C 0.5509(2) 0.7226(5) 0.71756(12) 0.0549(14) Uani 1 1 d . . . . .
H01W H 0.5105 0.6950 0.7149 0.066 Uiso 1 1 calc R . . . .
H01X H 0.5764 0.6910 0.7404 0.066 Uiso 1 1 calc R . . . .
C1 C 0.4959(3) -0.0542(6) 0.51883(19) 0.0268(17) Uani 0.5 1 d D . P A -1
H1A H 0.4598 -0.0948 0.5199 0.032 Uiso 0.5 1 calc R . P A -1
H1B H 0.5280 -0.0837 0.5391 0.032 Uiso 0.5 1 calc R . P A -1
Cl Cl 0.5113(6) -0.0933(9) 0.4783(4) 0.0330(16) Uani 0.5 1 d D . P A -1

loop_
_atom_site_aniso_label
_atom_site_aniso_U_11
_atom_site_aniso_U_22
_atom_site_aniso_U_33
_atom_site_aniso_U_23
_atom_site_aniso_U_13
_atom_site_aniso_U_12
Cu01 0.0145(2) 0.0150(2) 0.0120(2) -0.00019(17) 0.00499(15) -0.00151(17)
P002 0.0125(4) 0.0114(4) 0.0110(4) 0.0001(3) 0.0046(3) 0.0006(3)
P03 0.0116(4) 0.0114(4) 0.0119(4) 0.0009(3) 0.0044(3) 0.0001(3)
P04 0.0145(4) 0.0149(4) 0.0130(4) -0.0001(3) 0.0068(3) 0.0005(3)
Cl05 0.0264(5) 0.0234(5) 0.0183(4) -0.0008(4) 0.0015(4) -0.0089(4)
P006 0.0136(4) 0.0124(4) 0.0118(4) 0.0010(3) 0.0053(3) 0.0003(3)
P007 0.0151(4) 0.0193(5) 0.0177(5) -0.0025(4) 0.0049(4) -0.0028(4)
Cl10 0.030(2) 0.074(6) 0.037(3) 0.013(2) 0.0154(18) 0.007(3)
Cl09 0.0548(8) 0.0530(8) 0.0653(8) -0.0153(7) 0.0132(6) -0.0071(6)
Cl0A 0.0620(9) 0.0780(10) 0.0926(11) -0.0334(9) 0.0248(8) -0.0045(8)
F00B 0.0173(10) 0.0233(11) 0.0241(11) -0.0018(9) 0.0008(8) -0.0067(8)
F00C 0.0167(11) 0.0347(13) 0.0488(14) -0.0162(11) 0.0027(10) -0.0064(10)
F00D 0.0463(14) 0.0592(16) 0.0172(11) -0.0021(11) 0.0127(10) -0.0156(12)
F00E 0.0300(12) 0.0208(11) 0.0472(14) -0.0066(11) -0.0029(10) 0.0038(10)
F00F 0.0264(12) 0.0233(12) 0.0656(17) -0.0075(12) -0.0025(11) 0.0048(10)
F00G 0.0632(16) 0.0497(15) 0.0316(13) -0.0150(11) 0.0306(12) -0.0323(13)
C00H 0.0147(16) 0.0151(17) 0.0086(15) -0.0016(13) 0.0043(13) 0.0021(13)
C00I 0.0182(17) 0.0136(16) 0.0139(16) -0.0002(13) 0.0124(14) -0.0020(14)
C00J 0.0201(17) 0.0145(17) 0.0130(16) 0.0010(13) 0.0101(13) -0.0015(14)
C00K 0.0187(17) 0.0167(17) 0.0145(17) 0.0001(14) 0.0067(14) -0.0006(14)
C00L 0.0131(16) 0.0169(17) 0.0142(16) -0.0003(14) 0.0050(13) 0.0003(13)
C00M 0.0130(16) 0.0135(16) 0.0127(16) -0.0011(13) 0.0057(13) -0.0010(13)
C00N 0.0133(16) 0.0109(16) 0.0180(17) 0.0028(13) 0.0082(14) 0.0036(13)
C00O 0.0156(16) 0.0152(17) 0.0134(16) 0.0006(14) 0.0070(13) 0.0057(14)
C00P 0.0116(16) 0.0125(16) 0.0148(17) 0.0028(13) 0.0066(13) 0.0025(13)
C00Q 0.0183(17) 0.0217(18) 0.0132(16) 0.0003(14) 0.0085(13) 0.0031(15)
C00R 0.0136(16) 0.0123(16) 0.0139(16) 0.0008(13) 0.0042(13) 0.0002(13)
C00S 0.0197(17) 0.0160(17) 0.0128(16) 0.0010(13) 0.0073(13) 0.0006(14)
C00T 0.0176(17) 0.0118(16) 0.0189(18) 0.0017(14) 0.0033(14) 0.0028(14)
C00U 0.0184(18) 0.0182(18) 0.0167(18) 0.0050(14) 0.0050(14) 0.0019(14)
C00V 0.0253(19) 0.0206(19) 0.0155(18) -0.0002(15) 0.0061(15) -0.0059(15)
C00W 0.0192(17) 0.0163(17) 0.0158(17) -0.0019(14) 0.0058(14) -0.0032(14)
C00X 0.0184(17) 0.0224(19) 0.0187(18) 0.0037(15) 0.0083(14) -0.0005(15)
C00Y 0.0231(18) 0.0194(18) 0.0177(17) -0.0001(15) 0.0087(14) 0.0017(15)
C00Z 0.0212(17) 0.0177(17) 0.0157(17) -0.0006(14) 0.0103(14) -0.0019(14)
C010 0.0144(16) 0.0172(17) 0.0155(17) -0.0005(14) 0.0038(13) 0.0012(14)
C011 0.0206(18) 0.0182(18) 0.0168(17) 0.0027(14) 0.0074(14) 0.0061(15)
C012 0.0145(16) 0.0205(18) 0.0170(17) 0.0005(15) 0.0032(13) -0.0020(14)
C013 0.0225(18) 0.0227(19) 0.0144(17) 0.0007(15) 0.0058(14) 0.0023(15)
C014 0.0229(18) 0.0215(19) 0.0148(17) -0.0040(14) 0.0070(14) -0.0034(15)
C015 0.0185(18) 0.0225(19) 0.0172(18) 0.0005(15) 0.0022(14) 0.0045(15)
C016 0.0202(17) 0.0152(17) 0.0207(18) 0.0003(14) 0.0079(14) 0.0032(14)
C017 0.0217(18) 0.0134(17) 0.0255(19) 0.0011(15) 0.0128(15) 0.0051(14)
C018 0.0224(18) 0.0147(17) 0.0216(18) 0.0026(15) 0.0037(15) 0.0041(15)
C019 0.0153(17) 0.0196(19) 0.032(2) 0.0023(16) 0.0013(15) -0.0008(15)
C01A 0.028(2) 0.0166(18) 0.0236(19) 0.0065(15) 0.0170(16) 0.0048(15)
C01B 0.031(2) 0.0206(19) 0.0208(19) -0.0059(15) 0.0115(16) -0.0073(16)
C01C 0.033(2) 0.025(2) 0.0178(19) 0.0026(16) 0.0123(16) -0.0030(17)
C01D 0.0246(19) 0.026(2) 0.026(2) 0.0049(16) 0.0158(16) 0.0018(16)
C01E 0.038(2) 0.0144(18) 0.027(2) -0.0010(16) 0.0204(18) -0.0035(16)
C01F 0.0191(18) 0.025(2) 0.0251(19) 0.0031(16) 0.0051(15) 0.0004(16)
C01G 0.034(2) 0.0156(18) 0.026(2) 0.0048(16) 0.0180(17) 0.0074(16)
C01H 0.0265(19) 0.0142(17) 0.0249(19) -0.0040(15) 0.0173(16) -0.0042(15)
C01I 0.0212(18) 0.0192(18) 0.036(2) 0.0095(16) 0.0198(17) 0.0064(15)
C01J 0.0184(18) 0.0165(18) 0.042(2) 0.0079(17) 0.0146(17) 0.0008(15)
C01K 0.0150(17) 0.0146(17) 0.038(2) 0.0053(16) 0.0072(16) 0.0013(14)
C01L 0.0201(18) 0.032(2) 0.0149(18) -0.0009(16) 0.0022(14) -0.0038(16)
C01M 0.031(2) 0.032(2) 0.0118(17) -0.0014(16) 0.0052(15) -0.0019(17)
C01N 0.027(2) 0.028(2) 0.026(2) -0.0009(16) 0.0144(16) 0.0035(17)
C01O 0.0195(18) 0.0242(19) 0.0186(18) -0.0016(15) 0.0063(15) -0.0011(15)
C01P 0.024(2) 0.037(2) 0.0196(19) 0.0042(17) 0.0075(16) 0.0141(18)
C01Q 0.0247(19) 0.026(2) 0.0211(19) -0.0011(16) 0.0081(15) 0.0046(16)
C01R 0.044(2) 0.043(3) 0.021(2) 0.0094(19) 0.0179(19) 0.023(2)
C01S 0.033(2) 0.026(2) 0.0196(19) 0.0035(16) 0.0113(16) 0.0129(17)
C01T 0.032(2) 0.035(2) 0.031(2) 0.0050(18) 0.0223(19) 0.0072(18)
C01U 0.0152(18) 0.042(2) 0.029(2) 0.0038(19) 0.0027(15) -0.0009(17)
C01V 0.034(2) 0.044(3) 0.0173(19) -0.0055(18) 0.0012(16) 0.008(2)
C01W 0.048(3) 0.082(4) 0.034(3) 0.001(3) 0.008(2) -0.035(3)
C1 0.024(4) 0.027(4) 0.027(4) -0.002(3) 0.003(3) 0.001(3)
Cl 0.033(2) 0.0305(18) 0.038(4) -0.005(3) 0.013(2) 0.0018(15)

loop_
_atom_type_symbol
_atom_type_description
_atom_type_scat_dispersion_real
_atom_type_scat_dispersion_imag
_atom_type_scat_source
C C 0.0033 0.0016 'International Tables Vol C Tables 4.2.6.8 and 6.1.1.4'
H H 0.0000 0.0000 'International Tables Vol C Tables 4.2.6.8 and 6.1.1.4'
Cl Cl 0.1484 0.1585 'International Tables Vol C Tables 4.2.6.8 and 6.1.1.4'
Cu Cu 0.3201 1.2651 'International Tables Vol C Tables 4.2.6.8 and 6.1.1.4'
F F 0.0171 0.0103 'International Tables Vol C Tables 4.2.6.8 and 6.1.1.4'
P P 0.1023 0.0942 'International Tables Vol C Tables 4.2.6.8 and 6.1.1.4'

loop_
_geom_angle_atom_site_label_1
_geom_angle_atom_site_label_2
_geom_angle_atom_site_label_3
_geom_angle
_geom_angle_site_symmetry_1
_geom_angle_site_symmetry_3
_geom_angle_publ_flag
P03 Cu01 Cl05 120.14(3) . . ?
P03 Cu01 C00R 94.91(8) . . ?
P04 Cu01 P03 113.05(3) . . ?
P04 Cu01 Cl05 118.68(3) . . ?
P04 Cu01 C00R 94.95(8) . . ?
Cl05 Cu01 C00R 108.13(8) . . ?
C00I P002 C00M 107.38(15) . . ?
C00P P002 C00I 106.09(14) . . ?
C00P P002 C00M 107.82(14) . . ?
C00R P002 C00I 116.12(15) . . ?
C00R P002 C00M 111.06(15) . . ?
C00R P002 C00P 107.98(15) . . ?
C00H P03 Cu01 122.85(10) . . ?
C00H P03 C00M 101.76(14) . . ?
C00M P03 Cu01 100.93(10) . . ?
C00N P03 Cu01 121.25(11) . . ?
C00N P03 C00H 103.83(14) . . ?
C00N P03 C00M 102.28(14) . . ?
C00L P04 Cu01 101.42(10) . . ?
C00Q P04 Cu01 118.05(11) . . ?
C00Q P04 C00L 105.33(15) . . ?
C00Q P04 C011 102.18(14) . . ?
C011 P04 Cu01 124.94(11) . . ?
C011 P04 C00L 102.33(15) . . ?
C00J P006 C00L 107.01(15) . . ?
C00O P006 C00J 105.75(15) . . ?
C00O P006 C00L 108.58(14) . . ?
C00R P006 C00J 117.56(14) . . ?
C00R P006 C00L 110.15(15) . . ?
C00R P006 C00O 107.44(15) . . ?
F00C P007 F00B 179.72(13) . . ?
F00C P007 F00E 90.03(12) . . ?
F00C P007 F00G 91.34(13) . . ?
F00D P007 F00B 89.42(11) . . ?
F00D P007 F00C 90.54(12) . . ?
F00D P007 F00E 90.12(13) . . ?
F00D P007 F00F 90.59(14) . . ?
F00D P007 F00G 178.10(14) . . ?
F00E P007 F00B 89.69(11) . . ?
F00F P007 F00B 89.39(11) . . ?
F00F P007 F00C 90.89(12) . . ?
F00F P007 F00E 178.83(14) . . ?
F00F P007 F00G 89.63(14) . . ?
F00G P007 F00B 88.70(12) . . ?
F00G P007 F00E 89.63(14) . . ?
C00S C00H P03 120.8(2) . . ?
C00W C00H P03 120.1(2) . . ?
C00W C00H C00S 118.8(3) . . ?
C00K C00I P002 123.3(2) . . ?
C00K C00I C010 120.0(3) . . ?
C010 C00I P002 116.7(2) . . ?
C00Y C00J P006 119.0(2) . . ?
C00Z C00J P006 120.7(3) . . ?
C00Z C00J C00Y 120.2(3) . . ?
C00I C00K H00K 120.2 . . ?
C014 C00K C00I 119.7(3) . . ?
C014 C00K H00K 120.2 . . ?
P04 C00L H00A 110.2 . . ?
P04 C00L H00B 110.2 . . ?
P006 C00L P04 107.38(16) . . ?
P006 C00L H00A 110.2 . . ?
P006 C00L H00B 110.2 . . ?
H00A C00L H00B 108.5 . . ?
P002 C00M P03 109.60(16) . . ?
P002 C00M H00C 109.8 . . ?
P002 C00M H00D 109.8 . . ?
P03 C00M H00C 109.8 . . ?
P03 C00M H00D 109.8 . . ?
H00C C00M H00D 108.2 . . ?
C00T C00N P03 119.3(2) . . ?
C00T C00N C016 119.9(3) . . ?
C016 C00N P03 120.6(2) . . ?
C00V C00O P006 118.1(2) . . ?
C00X C00O P006 122.1(2) . . ?
C00X C00O C00V 119.7(3) . . ?
C00U C00P P002 124.3(2) . . ?
C00U C00P C01O 119.6(3) . . ?
C01O C00P P002 116.1(2) . . ?
C013 C00Q P04 115.5(3) . . ?
C01F C00Q P04 125.3(3) . . ?
C01F C00Q C013 119.2(3) . . ?
Cu01 C00R H00R 108.0 . . ?
P002 C00R Cu01 103.94(14) . . ?
P002 C00R P006 125.04(19) . . ?
P002 C00R H00R 108.0 . . ?
P006 C00R Cu01 102.76(14) . . ?
P006 C00R H00R 108.0 . . ?
C00H C00S H00S 119.8 . . ?
C012 C00S C00H 120.4(3) . . ?
C012 C00S H00S 119.8 . . ?
C00N C00T H00T 120.3 . . ?
C01K C00T C00N 119.3(3) . . ?
C01K C00T H00T 120.3 . . ?
C00P C00U H00U 119.8 . . ?
C00P C00U C019 120.3(3) . . ?
C019 C00U H00U 119.8 . . ?
C00O C00V H00V 120.0 . . ?
C01C C00V C00O 120.0(3) . . ?
C01C C00V H00V 120.0 . . ?
C00H C00W H00W 119.8 . . ?
C018 C00W C00H 120.4(3) . . ?
C018 C00W H00W 119.8 . . ?
C00O C00X H00X 120.1 . . ?
C01L C00X C00O 119.8(3) . . ?
C01L C00X H00X 120.1 . . ?
C00J C00Y H00Y 120.2 . . ?
C01G C00Y C00J 119.7(3) . . ?
C01G C00Y H00Y 120.2 . . ?
C00J C00Z H00Z 120.4 . . ?
C00J C00Z C01B 119.2(3) . . ?
C01B C00Z H00Z 120.4 . . ?
C00I C010 H010 120.2 . . ?
C017 C010 C00I 119.7(3) . . ?
C017 C010 H010 120.2 . . ?
C01N C011 P04 121.5(3) . . ?
C01Q C011 P04 118.8(3) . . ?
C01Q C011 C01N 119.6(3) . . ?
C00S C012 H012 119.9 . . ?
C00S C012 C015 120.2(3) . . ?
C015 C012 H012 119.9 . . ?
C00Q C013 H013 119.7 . . ?
C01S C013 C00Q 120.6(3) . . ?
C01S C013 H013 119.7 . . ?
C00K C014 H014 120.0 . . ?
C01H C014 C00K 120.1(3) . . ?
C01H C014 H014 120.0 . . ?
C012 C015 H015 120.0 . . ?
C018 C015 C012 120.0(3) . . ?
C018 C015 H015 120.0 . . ?
C00N C016 H016 119.9 . . ?
C01A C016 C00N 120.1(3) . . ?
C01A C016 H016 119.9 . . ?
C010 C017 H017 120.0 . . ?
C010 C017 C01H 120.0(3) . . ?
C01H C017 H017 120.0 . . ?
C00W C018 H018 119.9 . . ?
C015 C018 C00W 120.2(3) . . ?
C015 C018 H018 119.9 . . ?
C00U C019 H019 120.0 . . ?
C01J C019 C00U 120.0(3) . . ?
C01J C019 H019 120.0 . . ?
C016 C01A H01A 120.1 . . ?
C016 C01A C01I 119.8(3) . . ?
C01I C01A H01A 120.1 . . ?
C00Z C01B H01B 119.8 . . ?
C01E C01B C00Z 120.3(3) . . ?
C01E C01B H01B 119.8 . . ?
C00V C01C H01C 120.0 . . ?
C01M C01C C00V 120.0(3) . . ?
C01M C01C H01C 120.0 . . ?
C01J C01D H01D 119.6 . . ?
C01O C01D H01D 119.6 . . ?
C01O C01D C01J 120.7(3) . . ?
C01B C01E H01E 119.8 . . ?
C01B C01E C01G 120.4(3) . . ?
C01G C01E H01E 119.8 . . ?
C00Q C01F H01F 120.2 . . ?
C01U C01F C00Q 119.5(3) . . ?
C01U C01F H01F 120.2 . . ?
C00Y C01G H01G 120.0 . . ?
C01E C01G C00Y 120.1(3) . . ?
C01E C01G H01G 120.0 . . ?
C014 C01H C017 120.5(3) . . ?
C014 C01H H01H 119.7 . . ?
C017 C01H H01H 119.7 . . ?
C01A C01I H01I 119.8 . . ?
C01K C01I C01A 120.3(3) . . ?
C01K C01I H01I 119.8 . . ?
C019 C01J C01D 119.7(3) . . ?
C019 C01J H01J 120.1 . . ?
C01D C01J H01J 120.1 . . ?
C00T C01K H01K 119.8 . . ?
C01I C01K C00T 120.5(3) . . ?
C01I C01K H01K 119.8 . . ?
C00X C01L H01L 119.8 . . ?
C00X C01L C01M 120.3(3) . . ?
C01M C01L H01L 119.8 . . ?
C01C C01M C01L 120.2(3) . . ?
C01C C01M H01M 119.9 . . ?
C01L C01M H01M 119.9 . . ?
C011 C01N H01N 119.8 . . ?
C01T C01N C011 120.4(4) . . ?
C01T C01N H01N 119.8 . . ?
C00P C01O H01O 120.2 . . ?
C01D C01O C00P 119.6(3) . . ?
C01D C01O H01O 120.2 . . ?
C01S C01P H01P 119.8 . . ?
C01U C01P H01P 119.8 . . ?
C01U C01P C01S 120.4(3) . . ?
C011 C01Q H01Q 120.2 . . ?
C011 C01Q C01V 119.5(3) . . ?
C01V C01Q H01Q 120.2 . . ?
C01T C01R H01R 119.7 . . ?
C01T C01R C01V 120.6(3) . . ?
C01V C01R H01R 119.7 . . ?
C013 C01S H01S 120.3 . . ?
C01P C01S C013 119.5(3) . . ?
C01P C01S H01S 120.3 . . ?
C01N C01T H01T 120.1 . . ?
C01R C01T C01N 119.7(4) . . ?
C01R C01T H01T 120.1 . . ?
C01F C01U H01U 119.6 . . ?
C01P C01U C01F 120.7(4) . . ?
C01P C01U H01U 119.6 . . ?
C01Q C01V H01V 119.9 . . ?
C01R C01V C01Q 120.1(4) . . ?
C01R C01V H01V 119.9 . . ?
Cl09 C01W H01W 109.5 . . ?
Cl09 C01W H01X 109.5 . . ?
Cl0A C01W Cl09 110.8(3) . . ?
Cl0A C01W H01W 109.5 . . ?
Cl0A C01W H01X 109.5 . . ?
H01W C01W H01X 108.1 . . ?
Cl10 C1 H1A 107.5 . . ?
Cl10 C1 H1B 107.5 . . ?
Cl10 C1 Cl 119.3(10) . . ?
H1A C1 H1B 107.0 . . ?
Cl C1 H1A 107.5 . . ?
Cl C1 H1B 107.5 . . ?

loop_
_geom_bond_atom_site_label_1
_geom_bond_atom_site_label_2
_geom_bond_distance
_geom_bond_site_symmetry_2
_geom_bond_publ_flag
Cu01 P03 2.2672(9) . ?
Cu01 P04 2.2591(9) . ?
Cu01 Cl05 2.2778(9) . ?
Cu01 C00R 2.304(3) . ?
P002 C00I 1.801(3) . ?
P002 C00M 1.801(3) . ?
P002 C00P 1.800(3) . ?
P002 C00R 1.748(3) . ?
P03 C00H 1.828(3) . ?
P03 C00M 1.847(3) . ?
P03 C00N 1.823(3) . ?
P04 C00L 1.854(3) . ?
P04 C00Q 1.822(3) . ?
P04 C011 1.832(3) . ?
P006 C00J 1.807(3) . ?
P006 C00L 1.819(3) . ?
P006 C00O 1.802(3) . ?
P006 C00R 1.750(3) . ?
P007 F00B 1.623(2) . ?
P007 F00C 1.589(2) . ?
P007 F00D 1.588(2) . ?
P007 F00E 1.596(2) . ?
P007 F00F 1.588(2) . ?
P007 F00G 1.594(2) . ?
Cl10 C1 1.626(11) . ?
Cl09 C01W 1.765(5) . ?
Cl0A C01W 1.751(5) . ?
C00H C00S 1.398(4) . ?
C00H C00W 1.397(4) . ?
C00I C00K 1.392(4) . ?
C00I C010 1.401(4) . ?
C00J C00Y 1.398(5) . ?
C00J C00Z 1.393(5) . ?
C00K H00K 0.9500 . ?
C00K C014 1.392(5) . ?
C00L H00A 0.9900 . ?
C00L H00B 0.9900 . ?
C00M H00C 0.9900 . ?
C00M H00D 0.9900 . ?
C00N C00T 1.392(4) . ?
C00N C016 1.399(4) . ?
C00O C00V 1.397(4) . ?
C00O C00X 1.397(5) . ?
C00P C00U 1.382(5) . ?
C00P C01O 1.402(4) . ?
C00Q C013 1.394(5) . ?
C00Q C01F 1.394(5) . ?
C00R H00R 1.0000 . ?
C00S H00S 0.9500 . ?
C00S C012 1.382(4) . ?
C00T H00T 0.9500 . ?
C00T C01K 1.390(5) . ?
C00U H00U 0.9500 . ?
C00U C019 1.390(5) . ?
C00V H00V 0.9500 . ?
C00V C01C 1.386(5) . ?
C00W H00W 0.9500 . ?
C00W C018 1.386(5) . ?
C00X H00X 0.9500 . ?
C00X C01L 1.382(5) . ?
C00Y H00Y 0.9500 . ?
C00Y C01G 1.386(5) . ?
C00Z H00Z 0.9500 . ?
C00Z C01B 1.395(5) . ?
C010 H010 0.9500 . ?
C010 C017 1.386(4) . ?
C011 C01N 1.394(5) . ?
C011 C01Q 1.383(5) . ?
C012 H012 0.9500 . ?
C012 C015 1.387(5) . ?
C013 H013 0.9500 . ?
C013 C01S 1.386(5) . ?
C014 H014 0.9500 . ?
C014 C01H 1.381(5) . ?
C015 H015 0.9500 . ?
C015 C018 1.382(5) . ?
C016 H016 0.9500 . ?
C016 C01A 1.383(4) . ?
C017 H017 0.9500 . ?
C017 C01H 1.387(5) . ?
C018 H018 0.9500 . ?
C019 H019 0.9500 . ?
C019 C01J 1.384(5) . ?
C01A H01A 0.9500 . ?
C01A C01I 1.385(5) . ?
C01B H01B 0.9500 . ?
C01B C01E 1.380(5) . ?
C01C H01C 0.9500 . ?
C01C C01M 1.386(5) . ?
C01D H01D 0.9500 . ?
C01D C01J 1.385(5) . ?
C01D C01O 1.379(5) . ?
C01E H01E 0.9500 . ?
C01E C01G 1.386(5) . ?
C01F H01F 0.9500 . ?
C01F C01U 1.387(5) . ?
C01G H01G 0.9500 . ?
C01H H01H 0.9500 . ?
C01I H01I 0.9500 . ?
C01I C01K 1.382(5) . ?
C01J H01J 0.9500 . ?
C01K H01K 0.9500 . ?
C01L H01L 0.9500 . ?
C01L C01M 1.388(5) . ?
C01M H01M 0.9500 . ?
C01N H01N 0.9500 . ?
C01N C01T 1.385(5) . ?
C01O H01O 0.9500 . ?
C01P H01P 0.9500 . ?
C01P C01S 1.381(5) . ?
C01P C01U 1.372(5) . ?
C01Q H01Q 0.9500 . ?
C01Q C01V 1.399(5) . ?
C01R H01R 0.9500 . ?
C01R C01T 1.375(6) . ?
C01R C01V 1.377(6) . ?
C01S H01S 0.9500 . ?
C01T H01T 0.9500 . ?
C01U H01U 0.9500 . ?
C01V H01V 0.9500 . ?
C01W H01W 0.9900 . ?
C01W H01X 0.9900 . ?
C1 H1A 0.9900 . ?
C1 H1B 0.9900 . ?
C1 Cl 1.745(12) . ?
